data_7009253
loop_
_publ_author_name
'De-qiang Ma'
'Shiro Hikichi'
'Munetaka Akita'
'Yoshihiko Moro-oka'

_publ_section_title
;
 An entry to half-sandwich complexes of first row transition metals
 (Ni, Co, Mn) containing the Kl\"aui tripodal ligand, LOMe: synthesis
 and crystal structures of oligomeric, [LOMeM(\m-X)(L)]n
 (n&#x00A0;=&#x00A0;2, 4), and monomeric complexes, LOMeM(L2)(X)
;
_journal_issue 7
_journal_name_full 'J. Chem. Soc., Dalton Trans.'
_journal_page_first 1123
_journal_page_last 1134
_journal_paper_doi 10.1039/a909580b
_journal_year 2000
_chemical_formula_sum 'C34 H54 Co2 Mn2 N2 O24 P6'
_chemical_formula_weight 1288.35
_chemical_name_common 'compound 7c(Mn)'
_chemical_name_systematic
; 
 ? 
;
_space_group_IT_number 2
_symmetry_space_group_name_Hall '-P 1'
_symmetry_space_group_name_H-M 'P -1'
_atom_sites_solution_hydrogens geom
_atom_sites_solution_primary direct
_atom_sites_solution_secondary difmap
_audit_creation_method SHELXL-97
_cell_angle_alpha 97.65(2)
_cell_angle_beta 92.10(3)
_cell_angle_gamma 80.74(3)
_cell_formula_units_Z 2
_cell_length_a 15.558(8)
_cell_length_b 19.023(7)
_cell_length_c 8.898(3)
_cell_measurement_temperature 213(2)
_cell_volume 2575.7(19)
_computing_structure_refinement 'SHELXL-97 (Sheldrick, 1997)'
_computing_structure_solution 'SHELXS-97 (Sheldrick, 1990)'
_diffrn_ambient_temperature 213(2)
_diffrn_measured_fraction_theta_full 0.519
_diffrn_measured_fraction_theta_max 0.519
_diffrn_radiation_monochromator graphite
_diffrn_radiation_source 'fine-focus sealed tube'
_diffrn_radiation_type MoK\a
_diffrn_radiation_wavelength 0.71070
_diffrn_reflns_av_R_equivalents 0.0000
_diffrn_reflns_av_sigmaI/netI 0.3555
_diffrn_reflns_limit_h_max 20
_diffrn_reflns_limit_h_min 0
_diffrn_reflns_limit_k_max 24
_diffrn_reflns_limit_k_min -23
_diffrn_reflns_limit_l_max 11
_diffrn_reflns_limit_l_min -11
_diffrn_reflns_number 6239
_diffrn_reflns_theta_full 27.66
_diffrn_reflns_theta_max 27.66
_diffrn_reflns_theta_min 1.09
_exptl_absorpt_coefficient_mu 1.379
_exptl_crystal_density_diffrn 1.661
_exptl_crystal_density_method 'not measured'
_exptl_crystal_F_000 1316
_refine_diff_density_max 0.998
_refine_diff_density_min -1.875
_refine_diff_density_rms 0.226
_refine_ls_extinction_method none
_refine_ls_goodness_of_fit_ref 2.067
_refine_ls_hydrogen_treatment mixed
_refine_ls_matrix_type full
_refine_ls_number_parameters 643
_refine_ls_number_reflns 6239
_refine_ls_number_restraints 0
_refine_ls_restrained_S_all 2.067
_refine_ls_R_factor_all 0.1538
_refine_ls_R_factor_gt 0.1332
_refine_ls_shift/su_max 0.139
_refine_ls_shift/su_mean 0.005
_refine_ls_structure_factor_coef Fsqd
_refine_ls_weighting_details 'calc w=1/[\s^2^(Fo^2^)+(0.1000P)^2^+0.0000P] where P=(Fo^2^+2Fc^2^)/3'
_refine_ls_weighting_scheme calc
_refine_ls_wR_factor_gt 0.3107
_refine_ls_wR_factor_ref 0.3215
_reflns_number_gt 4895
_reflns_number_total 6239
_reflns_threshold_expression >2sigma(I)
_cod_data_source_file a909580b.txt
_cod_data_source_block 7cMn
_cod_original_cell_volume 2575.5(19)
_cod_database_code 7009253

loop_
_symmetry_equiv_pos_as_xyz
'x, y, z'
'-x, -y, -z'

loop_
_atom_site_label
_atom_site_type_symbol
_atom_site_fract_x
_atom_site_fract_y
_atom_site_fract_z
_atom_site_U_iso_or_equiv
_atom_site_adp_type
_atom_site_occupancy
_atom_site_symmetry_multiplicity
_atom_site_calc_flag
_atom_site_refinement_flags
_atom_site_disorder_assembly
_atom_site_disorder_group
Co1 Co 0.68261(12) 0.96542(11) 0.2445(2) 0.0570(6) Uani 1 1 d . . .
Co2 Co 0.82019(13) 0.54794(11) 0.2226(2) 0.0571(6) Uani 1 1 d . . .
Mn1 Mn 0.89651(13) 1.00043(11) 0.4629(2) 0.0506(6) Uani 1 1 d . . .
Mn2 Mn 0.60393(13) 0.50446(11) 0.0219(2) 0.0486(6) Uani 1 1 d . . .
P1A P 0.8125(2) 0.9206(2) 0.1613(4) 0.0542(10) Uani 1 1 d . . .
P1B P 0.6913(3) 0.5851(2) 0.3205(4) 0.0550(10) Uani 1 1 d . . .
P2A P 0.7163(3) 0.9380(2) 0.4706(5) 0.0581(10) Uani 1 1 d . . .
P2B P 0.7778(2) 0.5737(2) -0.0024(5) 0.0554(10) Uani 1 1 d . . .
P3A P 0.7190(2) 1.0710(2) 0.2993(5) 0.0571(10) Uani 1 1 d . . .
P3B P 0.7923(2) 0.4397(2) 0.1696(5) 0.0563(10) Uani 1 1 d . . .
O11A O 0.8884(6) 0.9456(5) 0.2431(11) 0.058(2) Uani 1 1 d . . .
O11B O 0.6128(6) 0.5642(5) 0.2354(12) 0.060(3) Uani 1 1 d . . .
O12A O 0.8187(9) 0.9269(7) -0.0133(13) 0.087(4) Uani 1 1 d . . .
O12B O 0.6953(7) 0.5619(7) 0.4807(11) 0.075(3) Uani 1 1 d . . .
O13A O 0.8232(7) 0.8351(6) 0.1587(14) 0.077(3) Uani 1 1 d . . .
O13B O 0.6742(7) 0.6692(6) 0.3688(13) 0.073(3) Uani 1 1 d . . .
O21A O 0.8052(6) 0.9432(5) 0.5398(10) 0.055(2) Uani 1 1 d . . .
O21B O 0.6872(6) 0.5664(5) -0.0599(11) 0.054(2) Uani 1 1 d . . .
O22A O 0.6974(7) 0.8581(6) 0.4764(13) 0.070(3) Uani 1 1 d . . .
O22B O 0.7917(7) 0.6555(5) -0.0074(12) 0.066(3) Uani 1 1 d . . .
O23A O 0.6471(7) 0.9790(6) 0.5918(14) 0.077(3) Uani 1 1 d . . .
O23B O 0.8466(7) 0.5307(7) -0.1286(14) 0.078(3) Uani 1 1 d . . .
O31A O 0.7916(6) 1.0819(5) 0.4101(11) 0.058(3) Uani 1 1 d . . .
O31B O 0.7150(6) 0.4261(5) 0.0691(11) 0.058(3) Uani 1 1 d . . .
O32A O 0.6339(6) 1.1238(6) 0.3588(14) 0.073(3) Uani 1 1 d . . .
O32B O 0.8779(7) 0.3915(6) 0.0929(15) 0.077(3) Uani 1 1 d . . .
O33A O 0.7374(7) 1.0996(6) 0.1467(14) 0.073(3) Uani 1 1 d . . .
O33B O 0.7879(7) 0.4040(6) 0.3135(13) 0.074(3) Uani 1 1 d . . .
O51A O 0.9936(6) 1.0663(5) 0.4509(11) 0.054(2) Uani 1 1 d . . .
O51B O 0.5158(6) 0.4320(5) 0.0450(10) 0.049(2) Uani 1 1 d . . .
O52A O 0.8886(7) 1.0805(6) 0.6921(10) 0.060(3) Uani 1 1 d . . .
O52B O 0.6068(7) 0.4300(6) -0.2050(11) 0.062(3) Uani 1 1 d . . .
O53A O 0.8235(13) 1.1830(8) 0.7740(19) 0.128(6) Uani 1 1 d . . .
O53B O 0.6740(19) 0.3285(9) -0.307(2) 0.207(13) Uani 1 1 d . . .
N1 N 0.8761(11) 1.1446(7) 0.6896(15) 0.072(4) Uani 1 1 d . . .
N2 N 0.6234(13) 0.3637(8) -0.2115(15) 0.091(5) Uani 1 1 d . . .
C12A C 0.8745(17) 0.9666(13) -0.071(2) 0.116(8) Uani 1 1 d . . .
H1 H 0.9327 0.9522 -0.0344 0.116 Uiso 1 1 calc R . .
H2 H 0.8563 1.0167 -0.0378 0.116 Uiso 1 1 calc R . .
H3 H 0.8730 0.9581 -0.1795 0.116 Uiso 1 1 calc R . .
C12B C 0.6164(12) 0.5628(12) 0.5674(19) 0.089(6) Uani 1 1 d . . .
H28 H 0.5898 0.6116 0.5971 0.089 Uiso 1 1 calc R . .
H29 H 0.6316 0.5395 0.6562 0.089 Uiso 1 1 calc R . .
H30 H 0.5762 0.5378 0.5054 0.089 Uiso 1 1 calc R . .
C13A C 0.9026(14) 0.7923(11) 0.143(4) 0.151(14) Uani 1 1 d . . .
H4 H 0.8953 0.7430 0.1407 0.151 Uiso 1 1 calc R . .
H5 H 0.9396 0.8053 0.2277 0.151 Uiso 1 1 calc R . .
H6 H 0.9286 0.7986 0.0508 0.151 Uiso 1 1 calc R . .
C13B C 0.6325(17) 0.7145(10) 0.269(2) 0.111(8) Uani 1 1 d . . .
H31 H 0.5875 0.7486 0.3207 0.111 Uiso 1 1 calc R . .
H32 H 0.6072 0.6866 0.1858 0.111 Uiso 1 1 calc R . .
H33 H 0.6741 0.7396 0.2302 0.111 Uiso 1 1 calc R . .
C22A C 0.7186(15) 0.8247(9) 0.604(2) 0.089(6) Uani 1 1 d . . .
H7 H 0.7340 0.8590 0.6856 0.089 Uiso 1 1 calc R . .
H8 H 0.7671 0.7868 0.5830 0.089 Uiso 1 1 calc R . .
H9 H 0.6695 0.8049 0.6326 0.089 Uiso 1 1 calc R . .
C22B C 0.7627(14) 0.6898(10) -0.138(2) 0.094(7) Uani 1 1 d . . .
H34 H 0.7604 0.7408 -0.1140 0.094 Uiso 1 1 calc R . .
H35 H 0.7058 0.6794 -0.1687 0.094 Uiso 1 1 calc R . .
H36 H 0.8027 0.6722 -0.2194 0.094 Uiso 1 1 calc R . .
C23A C 0.6647(13) 1.0420(11) 0.694(2) 0.096(6) Uani 1 1 d . . .
H10 H 0.7187 1.0302 0.7478 0.096 Uiso 1 1 calc R . .
H11 H 0.6183 1.0565 0.7654 0.096 Uiso 1 1 calc R . .
H12 H 0.6686 1.0805 0.6365 0.096 Uiso 1 1 calc R . .
C23B C 0.8265(11) 0.4723(10) -0.2349(18) 0.075(5) Uani 1 1 d . . .
H37 H 0.8430 0.4281 -0.1927 0.075 Uiso 1 1 calc R . .
H38 H 0.8579 0.4704 -0.3267 0.075 Uiso 1 1 calc R . .
H39 H 0.7651 0.4791 -0.2570 0.075 Uiso 1 1 calc R . .
C32A C 0.6397(11) 1.1927(9) 0.437(2) 0.084(6) Uani 1 1 d . . .
H13 H 0.6897 1.1898 0.5039 0.084 Uiso 1 1 calc R . .
H14 H 0.5880 1.2100 0.4953 0.084 Uiso 1 1 calc R . .
H15 H 0.6452 1.2252 0.3654 0.084 Uiso 1 1 calc R . .
C32B C 0.8750(12) 0.3173(9) 0.034(3) 0.098(7) Uani 1 1 d . . .
H40 H 0.8499 0.2945 0.1078 0.098 Uiso 1 1 calc R . .
H41 H 0.9330 0.2929 0.0122 0.098 Uiso 1 1 calc R . .
H42 H 0.8402 0.3152 -0.0575 0.098 Uiso 1 1 calc R . .
C33A C 0.7965(14) 1.1482(11) 0.131(2) 0.102(7) Uani 1 1 d . . .
H16 H 0.8522 1.1216 0.1003 0.102 Uiso 1 1 calc R . .
H17 H 0.8028 1.1772 0.2266 0.102 Uiso 1 1 calc R . .
H18 H 0.7743 1.1786 0.0560 0.102 Uiso 1 1 calc R . .
C33B C 0.7131(15) 0.3770(13) 0.357(3) 0.137(11) Uani 1 1 d . . .
H43 H 0.6629 0.4137 0.3572 0.137 Uiso 1 1 calc R . .
H44 H 0.7225 0.3633 0.4575 0.137 Uiso 1 1 calc R . .
H45 H 0.7037 0.3360 0.2872 0.137 Uiso 1 1 calc R . .
C41A C 0.5684(10) 0.9188(10) 0.247(2) 0.076(5) Uani 1 1 d . . .
C41B C 0.8829(13) 0.6307(11) 0.325(2) 0.086(6) Uani 1 1 d . . .
C42A C 0.5476(10) 0.9952(10) 0.236(2) 0.081(5) Uani 1 1 d . . .
C42B C 0.8781(14) 0.5834(16) 0.428(2) 0.102(8) Uani 1 1 d . . .
C43A C 0.5856(11) 1.0056(11) 0.106(2) 0.074(5) Uani 1 1 d . . .
C43B C 0.9193(14) 0.5139(13) 0.371(2) 0.090(7) Uani 1 1 d . . .
C44A C 0.6241(13) 0.9440(12) 0.034(2) 0.086(6) Uani 1 1 d . . .
C44B C 0.9548(10) 0.5201(12) 0.229(2) 0.080(6) Uani 1 1 d . . .
C45A C 0.6203(12) 0.8898(10) 0.108(3) 0.102(8) Uani 1 1 d . . .
C45B C 0.9351(12) 0.5902(11) 0.204(2) 0.082(6) Uani 1 1 d . . .
C51A C 0.9769(9) 1.1368(8) 0.4734(18) 0.057(4) Uani 1 1 d . . .
C51B C 0.5356(9) 0.3622(7) 0.0114(16) 0.050(3) Uani 1 1 d . . .
C52A C 0.9171(10) 1.1781(8) 0.5826(16) 0.057(4) Uani 1 1 d . . .
C52B C 0.5906(11) 0.3264(8) -0.1014(19) 0.065(4) Uani 1 1 d . . .
C53A C 0.8959(11) 1.2533(8) 0.592(3) 0.083(6) Uani 1 1 d . . .
C53B C 0.6133(13) 0.2510(9) -0.128(2) 0.078(5) Uani 1 1 d . . .
C54A C 0.9353(15) 1.2886(10) 0.496(3) 0.094(7) Uani 1 1 d . . .
C54B C 0.5826(13) 0.2114(9) -0.037(2) 0.086(6) Uani 1 1 d . . .
C55A C 0.9982(12) 1.2505(9) 0.400(2) 0.071(5) Uani 1 1 d . . .
C55B C 0.5259(11) 0.2441(8) 0.0811(19) 0.067(4) Uani 1 1 d . . .
C56A C 1.0150(10) 1.1771(8) 0.385(2) 0.069(5) Uani 1 1 d . . .
C56B C 0.5047(10) 0.3180(9) 0.1032(18) 0.065(4) Uani 1 1 d . . .
H19 H 0.5508 0.8934 0.3255 0.088 Uiso 1 1 d . . .
H20 H 0.5127 1.0321 0.3051 0.099 Uiso 1 1 d . . .
H21 H 0.5832 1.0511 0.0707 0.090 Uiso 1 1 d . . .
H22 H 0.6546 0.9413 -0.0622 0.103 Uiso 1 1 d . . .
H23 H 0.6448 0.8403 0.0793 0.122 Uiso 1 1 d . . .
H24 H 0.8543 1.2799 0.6683 0.102 Uiso 1 1 d . . .
H25 H 0.9200 1.3386 0.4916 0.112 Uiso 1 1 d . . .
H26 H 1.0316 1.2758 0.3430 0.086 Uiso 1 1 d . . .
H27 H 1.0576 1.1524 0.3135 0.085 Uiso 1 1 d . . .
H46 H 0.8606 0.6822 0.3319 0.109 Uiso 1 1 d . . .
H47 H 0.8468 0.5971 0.5240 0.117 Uiso 1 1 d . . .
H48 H 0.9238 0.4730 0.4241 0.107 Uiso 1 1 d . . .
H49 H 0.9894 0.4806 0.1621 0.100 Uiso 1 1 d . . .
H50 H 0.9501 0.6088 0.1130 0.095 Uiso 1 1 d . . .
H51 H 0.6496 0.2292 -0.2131 0.094 Uiso 1 1 d . . .
H52 H 0.5990 0.1604 -0.0493 0.103 Uiso 1 1 d . . .
H53 H 0.5022 0.2157 0.1472 0.080 Uiso 1 1 d . . .
H54 H 0.4665 0.3419 0.1856 0.077 Uiso 1 1 d . . .

loop_
_atom_site_aniso_label
_atom_site_aniso_U_11
_atom_site_aniso_U_22
_atom_site_aniso_U_33
_atom_site_aniso_U_23
_atom_site_aniso_U_13
_atom_site_aniso_U_12
Co1 0.0386(11) 0.0640(13) 0.0724(13) 0.0122(11) 0.0006(10) -0.0166(9)
Co2 0.0379(11) 0.0713(14) 0.0660(12) 0.0087(11) 0.0067(10) -0.0193(10)
Mn1 0.0367(11) 0.0540(13) 0.0634(12) 0.0068(11) 0.0087(10) -0.0131(9)
Mn2 0.0343(11) 0.0518(12) 0.0616(12) 0.0083(10) 0.0104(10) -0.0095(9)
P1A 0.043(2) 0.063(2) 0.058(2) 0.0054(19) 0.0089(18) -0.0144(18)
P1B 0.045(2) 0.062(2) 0.060(2) 0.0067(19) 0.0045(19) -0.0143(18)
P2A 0.044(2) 0.064(2) 0.071(2) 0.010(2) 0.013(2) -0.0195(19)
P2B 0.039(2) 0.068(2) 0.065(2) 0.011(2) 0.0085(19) -0.0196(18)
P3A 0.040(2) 0.055(2) 0.078(3) 0.011(2) 0.006(2) -0.0098(17)
P3B 0.036(2) 0.066(2) 0.069(2) 0.012(2) 0.0062(19) -0.0081(17)
O11A 0.037(5) 0.067(6) 0.068(6) -0.002(5) 0.011(5) -0.011(5)
O11B 0.036(5) 0.070(6) 0.078(7) 0.008(6) 0.008(5) -0.015(5)
O12A 0.080(9) 0.122(10) 0.064(6) 0.006(7) 0.014(7) -0.037(8)
O12B 0.058(7) 0.111(9) 0.061(6) 0.010(6) 0.015(6) -0.023(6)
O13A 0.051(7) 0.072(7) 0.108(9) -0.010(7) 0.021(7) -0.021(6)
O13B 0.064(7) 0.062(6) 0.087(8) -0.013(6) -0.001(7) -0.010(6)
O21A 0.045(6) 0.071(6) 0.057(5) 0.017(5) 0.000(5) -0.024(5)
O21B 0.040(5) 0.063(6) 0.063(5) 0.009(5) 0.013(5) -0.011(4)
O22A 0.071(7) 0.072(7) 0.079(7) 0.028(6) -0.003(6) -0.032(6)
O22B 0.063(7) 0.067(6) 0.077(7) 0.022(6) -0.010(6) -0.027(5)
O23A 0.043(6) 0.095(8) 0.094(8) -0.010(7) 0.027(6) -0.025(6)
O23B 0.042(6) 0.102(9) 0.088(7) -0.010(7) 0.021(6) -0.024(6)
O31A 0.040(5) 0.066(6) 0.073(6) 0.014(5) -0.004(5) -0.021(5)
O31B 0.045(6) 0.067(6) 0.067(6) 0.008(5) 0.013(5) -0.018(5)
O32A 0.028(5) 0.067(7) 0.114(9) -0.014(6) 0.006(6) 0.002(5)
O32B 0.033(6) 0.081(8) 0.110(9) 0.003(7) 0.010(6) 0.003(5)
O33A 0.051(6) 0.077(7) 0.100(8) 0.032(7) 0.003(6) -0.023(6)
O33B 0.067(8) 0.087(8) 0.077(7) 0.023(6) 0.010(6) -0.029(6)
O51A 0.039(5) 0.053(6) 0.070(6) 0.006(5) 0.002(5) -0.013(4)
O51B 0.039(5) 0.055(6) 0.057(5) 0.008(5) 0.010(4) -0.015(4)
O52A 0.060(7) 0.078(7) 0.046(5) 0.011(5) -0.006(5) -0.020(5)
O52B 0.061(7) 0.069(7) 0.063(6) 0.019(5) 0.002(5) -0.021(5)
O53A 0.166(17) 0.090(10) 0.119(11) 0.003(9) 0.089(11) 0.020(10)
O53B 0.37(4) 0.089(11) 0.163(16) -0.027(11) 0.20(2) -0.025(15)
N1 0.090(11) 0.056(8) 0.068(8) 0.006(7) 0.031(8) -0.001(8)
N2 0.155(17) 0.063(9) 0.059(8) 0.007(7) 0.041(10) -0.023(10)
C12A 0.14(2) 0.14(2) 0.079(12) 0.017(14) 0.025(14) -0.045(18)
C12B 0.066(12) 0.142(18) 0.066(9) 0.037(11) 0.025(9) -0.014(11)
C13A 0.060(14) 0.079(14) 0.30(4) 0.004(19) -0.04(2) 0.002(11)
C13B 0.15(2) 0.078(13) 0.105(15) 0.000(12) -0.019(17) -0.021(14)
C22A 0.120(17) 0.059(10) 0.096(12) 0.012(10) 0.001(13) -0.037(11)
C22B 0.113(17) 0.100(14) 0.088(12) 0.043(11) -0.009(13) -0.053(13)
C23A 0.080(13) 0.124(17) 0.083(12) -0.020(12) 0.052(10) -0.033(12)
C23B 0.055(10) 0.108(14) 0.064(9) 0.003(10) 0.016(9) -0.026(10)
C32A 0.047(10) 0.070(11) 0.117(15) -0.028(11) 0.012(10) 0.015(8)
C32B 0.044(10) 0.064(11) 0.18(2) -0.014(13) 0.016(12) 0.000(8)
C33A 0.097(16) 0.119(17) 0.109(15) 0.015(13) 0.025(13) -0.067(14)
C33B 0.089(17) 0.121(19) 0.22(3) 0.08(2) 0.048(18) -0.009(14)
C41A 0.034(8) 0.077(12) 0.128(15) 0.036(11) -0.002(10) -0.027(8)
C41B 0.074(13) 0.113(15) 0.075(11) 0.002(12) -0.032(12) -0.042(12)
C42A 0.027(8) 0.105(14) 0.109(14) 0.003(12) 0.005(9) -0.014(8)
C42B 0.074(14) 0.20(2) 0.055(9) 0.024(14) -0.017(11) -0.082(17)
C43A 0.052(10) 0.111(15) 0.074(10) 0.047(11) -0.010(9) -0.028(10)
C43B 0.077(14) 0.127(18) 0.087(13) 0.053(14) -0.015(12) -0.045(13)
C44A 0.061(12) 0.094(14) 0.099(14) -0.009(12) -0.005(11) -0.019(11)
C44B 0.036(9) 0.133(17) 0.081(11) 0.032(12) -0.004(9) -0.031(10)
C45A 0.051(12) 0.078(13) 0.18(2) 0.028(15) -0.045(15) -0.016(10)
C45B 0.058(11) 0.097(14) 0.107(14) 0.026(12) -0.011(11) -0.054(11)
C51A 0.034(7) 0.060(9) 0.076(9) -0.004(8) 0.010(7) -0.014(7)
C51B 0.035(7) 0.057(9) 0.060(8) 0.022(7) 0.012(6) 0.002(6)
C52A 0.061(9) 0.057(9) 0.056(8) 0.025(7) 0.007(8) -0.005(8)
C52B 0.058(10) 0.051(9) 0.083(10) 0.009(8) 0.028(9) 0.002(7)
C53A 0.058(11) 0.047(9) 0.137(17) -0.010(10) 0.018(11) -0.004(8)
C53B 0.084(13) 0.064(10) 0.087(11) 0.004(9) 0.005(11) -0.019(10)
C54A 0.087(15) 0.059(11) 0.143(19) 0.030(12) -0.022(15) -0.025(11)
C54B 0.095(15) 0.046(9) 0.122(15) 0.009(10) 0.040(13) -0.014(9)
C55A 0.064(11) 0.068(11) 0.091(11) 0.026(10) 0.008(10) -0.026(9)
C55B 0.071(11) 0.060(10) 0.075(10) 0.021(8) 0.026(9) -0.011(8)
C56A 0.051(9) 0.055(9) 0.107(13) 0.023(9) 0.015(9) -0.011(7)
C56B 0.055(9) 0.073(11) 0.074(10) 0.014(8) 0.027(8) -0.023(8)

loop_
_atom_type_symbol
_atom_type_description
_atom_type_scat_dispersion_real
_atom_type_scat_dispersion_imag
_atom_type_scat_source
C C 0.0033 0.0016 'International Tables Vol C Tables 4.2.6.8 and 6.1.1.4'
H H 0.0000 0.0000 'International Tables Vol C Tables 4.2.6.8 and 6.1.1.4'
N N 0.0061 0.0033 'International Tables Vol C Tables 4.2.6.8 and 6.1.1.4'
O O 0.0106 0.0060 'International Tables Vol C Tables 4.2.6.8 and 6.1.1.4'
Co Co 0.3494 0.9721 'International Tables Vol C Tables 4.2.6.8 and 6.1.1.4'
Mn Mn 0.3368 0.7283 'International Tables Vol C Tables 4.2.6.8 and 6.1.1.4'
P P 0.1023 0.0942 'International Tables Vol C Tables 4.2.6.8 and 6.1.1.4'

loop_
_geom_angle_atom_site_label_1
_geom_angle_atom_site_label_2
_geom_angle_atom_site_label_3
_geom_angle
_geom_angle_site_symmetry_1
_geom_angle_site_symmetry_3
_geom_angle_publ_flag
C43A Co1 C44A 37.5(7) . . ?
C43A Co1 C42A 38.8(7) . . ?
C44A Co1 C42A 64.3(8) . . ?
C43A Co1 C45A 63.9(7) . . ?
C44A Co1 C45A 36.4(8) . . ?
C42A Co1 C45A 67.2(8) . . ?
C43A Co1 C41A 66.0(6) . . ?
C44A Co1 C41A 65.0(8) . . ?
C42A Co1 C41A 40.5(7) . . ?
C45A Co1 C41A 41.6(9) . . ?
C43A Co1 P3A 90.1(5) . . ?
C44A Co1 P3A 116.5(6) . . ?
C42A Co1 P3A 98.8(5) . . ?
C45A Co1 P3A 152.4(6) . . ?
C41A Co1 P3A 137.2(6) . . ?
C43A Co1 P2A 145.6(6) . . ?
C44A Co1 P2A 150.3(6) . . ?
C42A Co1 P2A 107.1(6) . . ?
C45A Co1 P2A 114.0(7) . . ?
C41A Co1 P2A 89.8(5) . . ?
P3A Co1 P2A 92.51(17) . . ?
C43A Co1 P1A 122.0(6) . . ?
C44A Co1 P1A 93.2(6) . . ?
C42A Co1 P1A 157.5(6) . . ?
C45A Co1 P1A 94.8(7) . . ?
C41A Co1 P1A 131.2(6) . . ?
P3A Co1 P1A 91.50(17) . . ?
P2A Co1 P1A 92.24(17) . . ?
C43B Co2 C44B 40.3(8) . . ?
C43B Co2 C41B 67.1(8) . . ?
C44B Co2 C41B 67.0(8) . . ?
C43B Co2 C42B 39.6(9) . . ?
C44B Co2 C42B 66.0(9) . . ?
C41B Co2 C42B 38.7(8) . . ?
C43B Co2 C45B 65.6(7) . . ?
C44B Co2 C45B 38.2(7) . . ?
C41B Co2 C45B 40.1(8) . . ?
C42B Co2 C45B 64.7(8) . . ?
C43B Co2 P3B 90.7(6) . . ?
C44B Co2 P3B 96.2(6) . . ?
C41B Co2 P3B 157.8(5) . . ?
C42B Co2 P3B 122.2(8) . . ?
C45B Co2 P3B 131.0(7) . . ?
C43B Co2 P2B 149.8(7) . . ?
C44B Co2 P2B 109.6(5) . . ?
C41B Co2 P2B 107.0(5) . . ?
C42B Co2 P2B 145.6(7) . . ?
C45B Co2 P2B 90.6(5) . . ?
P3B Co2 P2B 91.93(16) . . ?
C43B Co2 P1B 116.3(7) . . ?
C44B Co2 P1B 155.2(5) . . ?
C41B Co2 P1B 98.6(7) . . ?
C42B Co2 P1B 90.0(7) . . ?
C45B Co2 P1B 137.2(7) . . ?
P3B Co2 P1B 91.44(17) . . ?
P2B Co2 P1B 93.62(17) . . ?
O11A Mn1 O21A 90.6(4) . . ?
O11A Mn1 O51A 104.9(4) . . ?
O21A Mn1 O51A 164.1(4) . . ?
O11A Mn1 O51A 99.6(4) . 2_776 ?
O21A Mn1 O51A 93.9(3) . 2_776 ?
O51A Mn1 O51A 80.4(4) . 2_776 ?
O11A Mn1 O31A 90.4(4) . . ?
O21A Mn1 O31A 89.4(4) . . ?
O51A Mn1 O31A 93.8(3) . . ?
O51A Mn1 O31A 169.5(4) 2_776 . ?
O11A Mn1 O52A 169.2(4) . . ?
O21A Mn1 O52A 91.7(4) . . ?
O51A Mn1 O52A 73.6(4) . . ?
O51A Mn1 O52A 90.8(4) 2_776 . ?
O31A Mn1 O52A 79.1(4) . . ?
O11B Mn2 O21B 88.4(4) . . ?
O11B Mn2 O51B 106.1(4) . . ?
O21B Mn2 O51B 165.3(4) . . ?
O11B Mn2 O31B 92.3(4) . . ?
O21B Mn2 O31B 89.9(3) . . ?
O51B Mn2 O31B 92.0(3) . . ?
O11B Mn2 O51B 95.2(4) . 2_665 ?
O21B Mn2 O51B 95.9(3) . 2_665 ?
O51B Mn2 O51B 80.6(3) . 2_665 ?
O31B Mn2 O51B 170.6(3) . 2_665 ?
O11B Mn2 O52B 173.8(4) . . ?
O21B Mn2 O52B 91.8(4) . . ?
O51B Mn2 O52B 74.1(3) . . ?
O31B Mn2 O52B 81.4(4) . . ?
O51B Mn2 O52B 91.0(4) 2_665 . ?
O11A P1A O12A 109.5(6) . . ?
O11A P1A O13A 108.1(6) . . ?
O12A P1A O13A 101.2(7) . . ?
O11A P1A Co1 118.7(5) . . ?
O12A P1A Co1 110.7(5) . . ?
O13A P1A Co1 107.2(5) . . ?
O11B P1B O12B 110.3(6) . . ?
O11B P1B O13B 108.2(6) . . ?
O12B P1B O13B 98.0(7) . . ?
O11B P1B Co2 119.3(5) . . ?
O12B P1B Co2 106.7(5) . . ?
O13B P1B Co2 112.2(5) . . ?
O21A P2A O23A 107.0(6) . . ?
O21A P2A O22A 107.9(6) . . ?
O23A P2A O22A 98.2(6) . . ?
O21A P2A Co1 121.5(4) . . ?
O23A P2A Co1 111.8(5) . . ?
O22A P2A Co1 108.0(4) . . ?
O21B P2B O22B 108.0(5) . . ?
O21B P2B O23B 108.4(6) . . ?
O22B P2B O23B 101.4(6) . . ?
O21B P2B Co2 120.6(4) . . ?
O22B P2B Co2 106.5(4) . . ?
O23B P2B Co2 110.2(5) . . ?
O31A P3A O33A 109.3(6) . . ?
O31A P3A O32A 108.4(6) . . ?
O33A P3A O32A 102.6(6) . . ?
O31A P3A Co1 119.7(4) . . ?
O33A P3A Co1 108.5(5) . . ?
O32A P3A Co1 106.9(4) . . ?
O31B P3B O33B 108.6(6) . . ?
O31B P3B O32B 108.0(6) . . ?
O33B P3B O32B 100.4(6) . . ?
O31B P3B Co2 119.4(4) . . ?
O33B P3B Co2 111.6(5) . . ?
O32B P3B Co2 107.1(4) . . ?
P1A O11A Mn1 129.3(6) . . ?
P1B O11B Mn2 129.5(6) . . ?
C12A O12A P1A 123.5(12) . . ?
C12B O12B P1B 122.1(10) . . ?
C13A O13A P1A 121.9(12) . . ?
C13B O13B P1B 120.1(11) . . ?
P2A O21A Mn1 125.4(5) . . ?
P2B O21B Mn2 126.3(5) . . ?
C22A O22A P2A 120.6(10) . . ?
C22B O22B P2B 119.4(10) . . ?
C23A O23A P2A 121.4(10) . . ?
C23B O23B P2B 122.4(10) . . ?
P3A O31A Mn1 125.7(6) . . ?
P3B O31B Mn2 126.5(6) . . ?
C32A O32A P3A 120.8(10) . . ?
C32B O32B P3B 119.0(10) . . ?
C33A O33A P3A 125.2(11) . . ?
C33B O33B P3B 124.3(13) . . ?
C51A O51A Mn1 122.9(9) . . ?
C51A O51A Mn1 126.6(8) . 2_776 ?
Mn1 O51A Mn1 99.6(4) . 2_776 ?
C51B O51B Mn2 123.4(9) . . ?
C51B O51B Mn2 124.8(8) . 2_665 ?
Mn2 O51B Mn2 99.4(3) . 2_665 ?
N1 O52A Mn1 120.5(9) . . ?
N2 O52B Mn2 122.0(9) . . ?
O52A N1 O53A 120.1(15) . . ?
O52A N1 C52A 122.5(15) . . ?
O53A N1 C52A 117.3(14) . . ?
O53B N2 O52B 120.3(15) . . ?
O53B N2 C52B 117.9(16) . . ?
O52B N2 C52B 121.5(16) . . ?
C42A C41A C45A 103.3(15) . . ?
C42A C41A Co1 68.8(8) . . ?
C45A C41A Co1 68.6(9) . . ?
C42B C41B C45B 105(2) . . ?
C42B C41B Co2 71.1(10) . . ?
C45B C41B Co2 70.7(9) . . ?
C43A C42A C41A 106.2(19) . . ?
C43A C42A Co1 68.5(10) . . ?
C41A C42A Co1 70.6(9) . . ?
C41B C42B C43B 111(2) . . ?
C41B C42B Co2 70.2(9) . . ?
C43B C42B Co2 69.8(11) . . ?
C44A C43A C42A 110.8(17) . . ?
C44A C43A Co1 72.9(11) . . ?
C42A C43A Co1 72.8(9) . . ?
C42B C43B C44B 106.0(17) . . ?
C42B C43B Co2 70.6(11) . . ?
C44B C43B Co2 69.9(10) . . ?
C45A C44A C43A 113(2) . . ?
C45A C44A Co1 72.8(13) . . ?
C43A C44A Co1 69.7(10) . . ?
C45B C44B C43B 108(2) . . ?
C45B C44B Co2 71.6(10) . . ?
C43B C44B Co2 69.8(11) . . ?
C44A C45A C41A 106.8(18) . . ?
C44A C45A Co1 70.8(11) . . ?
C41A C45A Co1 69.8(11) . . ?
C44B C45B C41B 110.0(18) . . ?
C44B C45B Co2 70.2(9) . . ?
C41B C45B Co2 69.1(10) . . ?
O51A C51A C56A 120.6(15) . . ?
O51A C51A C52A 124.9(13) . . ?
C56A C51A C52A 114.4(14) . . ?
O51B C51B C52B 126.3(12) . . ?
O51B C51B C56B 118.8(14) . . ?
C52B C51B C56B 114.7(14) . . ?
C53A C52A N1 116.2(16) . . ?
C53A C52A C51A 122.4(15) . . ?
N1 C52A C51A 121.4(13) . . ?
C51B C52B C53B 124.1(15) . . ?
C51B C52B N2 121.5(14) . . ?
C53B C52B N2 114.1(16) . . ?
C54A C53A C52A 119(2) . . ?
C54B C53B C52B 118.7(19) . . ?
C55A C54A C53A 119.3(16) . . ?
C53B C54B C55B 120.4(16) . . ?
C54A C55A C56A 121.4(15) . . ?
C56B C55B C54B 119.1(14) . . ?
C55A C56A C51A 123.2(18) . . ?
C55B C56B C51B 122.8(16) . . ?

loop_
_geom_bond_atom_site_label_1
_geom_bond_atom_site_label_2
_geom_bond_distance
_geom_bond_site_symmetry_2
_geom_bond_publ_flag
Co1 C43A 2.033(15) . ?
Co1 C44A 2.072(19) . ?
Co1 C42A 2.087(15) . ?
Co1 C45A 2.096(19) . ?
Co1 C41A 2.112(14) . ?
Co1 P3A 2.162(4) . ?
Co1 P2A 2.169(4) . ?
Co1 P1A 2.179(5) . ?
Co2 C43B 2.075(18) . ?
Co2 C44B 2.077(16) . ?
Co2 C41B 2.074(16) . ?
Co2 C42B 2.085(16) . ?
Co2 C45B 2.095(15) . ?
Co2 P3B 2.159(5) . ?
Co2 P2B 2.178(4) . ?
Co2 P1B 2.188(5) . ?
Mn1 O11A 2.101(10) . ?
Mn1 O21A 2.106(9) . ?
Mn1 O51A 2.126(9) . ?
Mn1 O51A 2.143(9) 2_776 ?
Mn1 O31A 2.147(9) . ?
Mn1 O52A 2.372(10) . ?
Mn2 O11B 2.092(10) . ?
Mn2 O21B 2.094(9) . ?
Mn2 O51B 2.128(8) . ?
Mn2 O31B 2.161(10) . ?
Mn2 O51B 2.161(9) 2_665 ?
Mn2 O52B 2.304(11) . ?
P1A O11A 1.475(9) . ?
P1A O12A 1.582(12) . ?
P1A O13A 1.604(11) . ?
P1B O11B 1.494(9) . ?
P1B O12B 1.545(11) . ?
P1B O13B 1.582(11) . ?
P2A O21A 1.507(9) . ?
P2A O23A 1.588(12) . ?
P2A O22A 1.601(10) . ?
P2B O21B 1.503(9) . ?
P2B O22B 1.611(10) . ?
P2B O23B 1.625(13) . ?
P3A O31A 1.494(9) . ?
P3A O33A 1.580(11) . ?
P3A O32A 1.589(11) . ?
P3B O31B 1.507(9) . ?
P3B O33B 1.535(11) . ?
P3B O32B 1.609(12) . ?
O12A C12A 1.39(2) . ?
O12B C12B 1.47(2) . ?
O13A C13A 1.37(2) . ?
O13B C13B 1.39(2) . ?
O22A C22A 1.379(18) . ?
O22B C22B 1.432(17) . ?
O23A C23A 1.461(19) . ?
O23B C23B 1.427(18) . ?
O32A C32A 1.415(18) . ?
O32B C32B 1.447(19) . ?
O33A C33A 1.428(17) . ?
O33B C33B 1.43(2) . ?
O51A C51A 1.313(16) . ?
O51A Mn1 2.142(9) 2_776 ?
O51B C51B 1.311(16) . ?
O51B Mn2 2.161(9) 2_665 ?
O52A N1 1.207(15) . ?
O52B N2 1.240(16) . ?
O53A N1 1.213(19) . ?
O53B N2 1.23(2) . ?
N1 C52A 1.434(19) . ?
N2 C52B 1.44(2) . ?
C41A C42A 1.45(2) . ?
C41A C45A 1.50(3) . ?
C41B C42B 1.38(3) . ?
C41B C45B 1.43(3) . ?
C42A C43A 1.37(3) . ?
C42B C43B 1.41(3) . ?
C43A C44A 1.32(3) . ?
C43B C44B 1.43(3) . ?
C44A C45A 1.30(3) . ?
C44B C45B 1.36(2) . ?
C51A C56A 1.38(2) . ?
C51A C52A 1.43(2) . ?
C51B C52B 1.38(2) . ?
C51B C56B 1.394(18) . ?
C52A C53A 1.41(2) . ?
C52B C53B 1.41(2) . ?
C53A C54A 1.38(3) . ?
C53B C54B 1.33(2) . ?
C54A C55A 1.37(3) . ?
C54B C55B 1.41(3) . ?
C55A C56A 1.37(2) . ?
C55B C56B 1.38(2) . ?
